data_1527746
loop_
_publ_author_name
'Ma, Y.'
'Gjoennes, J.'
'Taftoe, J.'

_publ_section_title
;
 Structure refinement of Al3 Zr using lacbed technique
;
_journal_name_full 'Micron and Microscopica Acta'
_journal_page_first 163
_journal_page_last 164
_journal_volume 22
_journal_year 1991
_chemical_formula_sum 'Al3 Zr'
_space_group_IT_number 139
_symmetry_space_group_name_Hall '-I 4 2'
_symmetry_space_group_name_H-M 'I 4/m m m'
_cell_angle_alpha 90
_cell_angle_beta 90
_cell_angle_gamma 90
_cell_formula_units_Z 4
_cell_length_a 3.998
_cell_length_b 3.998
_cell_length_c 17.28
_cell_volume 276.204
_citation_journal_id_ASTM MMACDN
_cod_data_source_file Ma_MMACDN_1991_195.cif
_cod_data_source_block Al3Zr1
_cod_original_cell_volume 276.2036
_cod_original_formula_sum 'Al3 Zr1'
_cod_database_code 1527746

loop_
_symmetry_equiv_pos_as_xyz
x,y,z
-y,x,z
-x,-y,z
y,-x,z
x,-y,-z
y,x,-z
-x,y,-z
-y,-x,-z
-x,-y,-z
y,-x,-z
x,y,-z
-y,x,-z
-x,y,z
-y,-x,z
x,-y,z
y,x,z
x+1/2,y+1/2,z+1/2
-y+1/2,x+1/2,z+1/2
-x+1/2,-y+1/2,z+1/2
y+1/2,-x+1/2,z+1/2
x+1/2,-y+1/2,-z+1/2
y+1/2,x+1/2,-z+1/2
-x+1/2,y+1/2,-z+1/2
-y+1/2,-x+1/2,-z+1/2
-x+1/2,-y+1/2,-z+1/2
y+1/2,-x+1/2,-z+1/2
x+1/2,y+1/2,-z+1/2
-y+1/2,x+1/2,-z+1/2
-x+1/2,y+1/2,z+1/2
-y+1/2,-x+1/2,z+1/2
x+1/2,-y+1/2,z+1/2
y+1/2,x+1/2,z+1/2

loop_
_atom_site_label
_atom_site_type_symbol
_atom_site_fract_x
_atom_site_fract_y
_atom_site_fract_z
_atom_site_occupancy
_atom_site_U_iso_or_equiv
Al2 Al 0 0.5 0.25 1 0.0
Zr1 Zr 0 0 0.1195 1 0.0
Al1 Al 0 0.5 0 1 0.0
Al3 Al 0 0 0.366 1 0.0
